data_7038522
loop_
_publ_author_name
'Nishihara, Kazuki'
'Ueda, Misa'
'Higashitani, Ami'
'Nakao, Yoshihide'
'Arikawa, Yasuhiro'
'Horiuchi, Shinnosuke'
'Sakuda, Eri'
'Umakoshi, Keisuke'

_publ_section_title
;
 Different structural preference of Ag(i) and Au(i) in neutral and
 cationic luminescent heteropolynuclear platinum(ii) complexes: Z
 (U)-shaped Pt2M2 type vs. trinuclear PtM2 type.
;
_journal_issue 12
_journal_name_full 'Dalton transactions (Cambridge, England : 2003)'
_journal_page_first 4978
_journal_page_last 4982
_journal_paper_doi 10.1039/c6dt00320f
_journal_volume 45
_journal_year 2016
_chemical_formula_moiety 'C28 H29 Au2 N7 Pt'
_chemical_formula_sum 'C28 H29 Au2 N7 Pt'
_chemical_formula_weight 1052.61
_chemical_name_systematic '[PtAu2(bzq)(Me2pz)3]'
_space_group_IT_number 14
_symmetry_cell_setting monoclinic
_symmetry_Int_Tables_number 14
_symmetry_space_group_name_Hall '-P 2ybc'
_symmetry_space_group_name_H-M 'P 1 21/c 1'
_atom_sites_solution_hydrogens geom
_atom_sites_solution_primary direct
_atom_sites_solution_secondary difmap
_audit_update_record
;
2015-11-25 deposited with the CCDC.
2016-02-22 downloaded from the CCDC.
;
_cell_angle_alpha 90.0000
_cell_angle_beta 105.934(4)
_cell_angle_gamma 90.0000
_cell_formula_units_Z 4
_cell_length_a 10.832(2)
_cell_length_b 16.340(3)
_cell_length_c 16.739(3)
_cell_measurement_reflns_used 10266
_cell_measurement_temperature 93
_cell_measurement_theta_max 27.49
_cell_measurement_theta_min 3.01
_cell_volume 2848.9(9)
_computing_cell_refinement CrystalClear
_computing_data_collection 'CrystalClear (Rigaku Inc., 2008)'
_computing_data_reduction CrystalClear
_computing_molecular_graphics 'CrystalStructure 4.0'
_computing_publication_material 'CrystalStructure 4.0 (Rigaku, 2010)'
_computing_structure_refinement 'SHELXL97 (Sheldrick, 2008)'
_computing_structure_solution 'DIRDIF99-PATTY (Gould, et al., 1999)'
_diffrn_ambient_temperature 93
_diffrn_detector_area_resol_mean 7.111
_diffrn_measured_fraction_theta_full 0.986
_diffrn_measured_fraction_theta_max 0.986
_diffrn_measurement_device_type 'Rigaku Saturn724'
_diffrn_measurement_method \w
_diffrn_radiation_type 'Mo K\a'
_diffrn_radiation_wavelength 0.71075
_diffrn_reflns_av_R_equivalents 0.0351
_diffrn_reflns_av_sigmaI/netI 0.0404
_diffrn_reflns_limit_h_max 14
_diffrn_reflns_limit_h_min -14
_diffrn_reflns_limit_k_max 16
_diffrn_reflns_limit_k_min -21
_diffrn_reflns_limit_l_max 21
_diffrn_reflns_limit_l_min -19
_diffrn_reflns_number 23136
_diffrn_reflns_theta_full 27.52
_diffrn_reflns_theta_max 27.52
_diffrn_standards_number 0
_exptl_absorpt_coefficient_mu 15.220
_exptl_absorpt_correction_T_max 0.345
_exptl_absorpt_correction_T_min 0.230
_exptl_absorpt_correction_type multi-scan
_exptl_absorpt_process_details 'REQAB (Rigaku, 1998)'
_exptl_crystal_colour yellow
_exptl_crystal_density_diffrn 2.454
_exptl_crystal_density_method 'not measured'
_exptl_crystal_description prism
_exptl_crystal_F_000 1928.00
_exptl_crystal_preparation Luminescent
_exptl_crystal_size_max 0.160
_exptl_crystal_size_mid 0.140
_exptl_crystal_size_min 0.070
_refine_diff_density_max 1.480
_refine_diff_density_min -1.920
_refine_ls_extinction_method none
_refine_ls_goodness_of_fit_ref 0.971
_refine_ls_hydrogen_treatment constr
_refine_ls_number_parameters 350
_refine_ls_number_reflns 6465
_refine_ls_number_restraints 0
_refine_ls_R_factor_gt 0.0206
_refine_ls_shift/su_max 0.001
_refine_ls_structure_factor_coef Fsqd
_refine_ls_weighting_details 'w = 1/[\s^2^(Fo^2^)+(0.0152P)^2^+0.0000P] where P=(Fo^2^+2Fc^2^)/3'
_refine_ls_weighting_scheme calc
_refine_ls_wR_factor_ref 0.0436
_reflns_number_gt 5322
_reflns_number_total 6465
_reflns_threshold_expression F^2^>2.0\s(F^2^)
_cod_data_source_file c6dt00320f2.cif
_cod_data_source_block 3c
_cod_depositor_comments 'Adding full bibliography for 7038518--7038524.cif.'
_cod_original_cell_volume 2848.8(9)
_cod_database_code 7038522

loop_
_symmetry_equiv_pos_site_id
_symmetry_equiv_pos_as_xyz
1 +X,+Y,+Z
2 -X,1/2+Y,1/2-Z
3 -X,-Y,-Z
4 +X,1/2-Y,1/2+Z

loop_
_atom_site_label
_atom_site_type_symbol
_atom_site_fract_x
_atom_site_fract_y
_atom_site_fract_z
_atom_site_U_iso_or_equiv
_atom_site_adp_type
_atom_site_occupancy
_atom_site_symmetry_multiplicity
_atom_site_calc_flag
_atom_site_refinement_flags
Au1 Au 0.109120(15) 0.203017(10) 0.368946(9) 0.01333(4) Uani 1.0 4 d .
Au2 Au 0.032845(15) 0.333439(10) 0.239283(9) 0.01390(4) Uani 1.0 4 d .
Pt1 Pt 0.290921(15) 0.373497(10) 0.409556(9) 0.01227(4) Uani 1.0 4 d .
N1 N 0.2770(4) 0.3655(3) 0.5263(3) 0.0146(10) Uani 0.28(3) 4 d .
N10 N 0.2096(4) 0.4836(2) 0.4143(2) 0.0126(9) Uani 0.72(3) 4 d .
N21 N 0.3745(4) 0.2606(3) 0.4181(2) 0.0156(8) Uani 1.0 4 d .
N22 N 0.2995(3) 0.1919(3) 0.40487(19) 0.0135(8) Uani 1.0 4 d .
N31 N 0.2981(4) 0.3939(2) 0.2872(2) 0.0164(8) Uani 1.0 4 d .
N32 N 0.1922(4) 0.3808(2) 0.2218(2) 0.0163(8) Uani 1.0 4 d .
N41 N -0.0799(4) 0.2199(2) 0.32665(19) 0.0132(8) Uani 1.0 4 d .
N42 N -0.1168(4) 0.2778(2) 0.2648(2) 0.0153(8) Uani 1.0 4 d .
C2 C 0.3137(4) 0.3043(3) 0.5843(3) 0.0191(10) Uani 1.0 4 d .
C3 C 0.2937(5) 0.3116(3) 0.6629(3) 0.0222(11) Uani 1.0 4 d .
C4 C 0.2378(4) 0.3802(3) 0.6856(3) 0.0196(10) Uani 1.0 4 d .
C5 C 0.1399(4) 0.5193(3) 0.6443(3) 0.0203(10) Uani 1.0 4 d .
C6 C 0.1035(4) 0.5785(3) 0.5869(3) 0.0198(10) Uani 1.0 4 d .
C7 C 0.0895(5) 0.6283(3) 0.4421(3) 0.0205(10) Uani 1.0 4 d .
C8 C 0.1144(5) 0.6139(3) 0.3675(3) 0.0196(10) Uani 1.0 4 d .
C9 C 0.1748(4) 0.5420(3) 0.3555(3) 0.0188(10) Uani 1.0 4 d .
C11 C 0.1851(4) 0.4990(3) 0.4901(3) 0.0141(9) Uani 1.0 4 d .
C12 C 0.2220(4) 0.4358(3) 0.5503(3) 0.0131(9) Uani 1.0 4 d .
C13 C 0.2004(4) 0.4443(3) 0.6289(3) 0.0163(10) Uani 1.0 4 d .
C14 C 0.1259(4) 0.5704(3) 0.5057(3) 0.0168(10) Uani 1.0 4 d .
C10 C 0.2096(4) 0.4836(2) 0.4143(2) 0.0126(9) Uani 0.28(3) 4 d .
C1 C 0.2770(4) 0.3655(3) 0.5263(3) 0.0146(10) Uani 0.72(3) 4 d .
C23 C 0.3769(5) 0.1249(3) 0.4239(3) 0.0170(10) Uani 1.0 4 d .
C24 C 0.5018(5) 0.1526(3) 0.4502(3) 0.0221(11) Uani 1.0 4 d .
C25 C 0.4963(4) 0.2377(3) 0.4467(3) 0.0189(10) Uani 1.0 4 d .
C26 C 0.3221(5) 0.0401(3) 0.4148(3) 0.0260(12) Uani 1.0 4 d .
C27 C 0.6047(5) 0.2967(3) 0.4724(3) 0.0294(12) Uani 1.0 4 d .
C33 C 0.2206(5) 0.4014(3) 0.1507(3) 0.0196(10) Uani 1.0 4 d .
C34 C 0.3454(5) 0.4294(3) 0.1715(3) 0.0233(11) Uani 1.0 4 d .
C35 C 0.3908(5) 0.4243(3) 0.2579(3) 0.0205(10) Uani 1.0 4 d .
C36 C 0.1230(5) 0.3934(3) 0.0691(3) 0.0282(12) Uani 1.0 4 d .
C37 C 0.5160(5) 0.4516(4) 0.3136(3) 0.0364(14) Uani 1.0 4 d .
C43 C -0.2455(5) 0.2795(3) 0.2390(3) 0.0188(10) Uani 1.0 4 d .
C44 C -0.2932(5) 0.2228(3) 0.2843(3) 0.0226(11) Uani 1.0 4 d .
C45 C -0.1870(5) 0.1864(3) 0.3391(3) 0.0220(11) Uani 1.0 4 d .
C46 C -0.3139(5) 0.3381(3) 0.1720(3) 0.0289(12) Uani 1.0 4 d .
C47 C -0.1779(5) 0.1215(3) 0.4028(3) 0.0323(13) Uani 1.0 4 d .
H2 H 0.3531 0.2563 0.5707 0.0229 Uiso 1.0 4 calc R
H3 H 0.3194 0.2682 0.7017 0.0267 Uiso 1.0 4 calc R
H4 H 0.2248 0.3840 0.7394 0.0235 Uiso 1.0 4 calc R
H5 H 0.1253 0.5271 0.6972 0.0244 Uiso 1.0 4 calc R
H6 H 0.0625 0.6262 0.5997 0.0237 Uiso 1.0 4 calc R
H7 H 0.0478 0.6773 0.4507 0.0246 Uiso 1.0 4 calc R
H8 H 0.0903 0.6531 0.3241 0.0235 Uiso 1.0 4 calc R
H9 H 0.1925 0.5335 0.3036 0.0225 Uiso 1.0 4 calc R
H24 H 0.5770 0.1200 0.4675 0.0265 Uiso 1.0 4 calc R
H26A H 0.2336 0.0416 0.3793 0.0312 Uiso 1.0 4 calc R
H26B H 0.3231 0.0187 0.4697 0.0312 Uiso 1.0 4 calc R
H26C H 0.3739 0.0046 0.3895 0.0312 Uiso 1.0 4 calc R
H27A H 0.5720 0.3499 0.4843 0.0353 Uiso 1.0 4 calc R
H27B H 0.6460 0.3027 0.4275 0.0353 Uiso 1.0 4 calc R
H27C H 0.6674 0.2763 0.5224 0.0353 Uiso 1.0 4 calc R
H34 H 0.3915 0.4485 0.1344 0.0280 Uiso 1.0 4 calc R
H36A H 0.0368 0.3965 0.0772 0.0338 Uiso 1.0 4 calc R
H36B H 0.1336 0.3405 0.0441 0.0338 Uiso 1.0 4 calc R
H36C H 0.1341 0.4377 0.0323 0.0338 Uiso 1.0 4 calc R
H37A H 0.5051 0.4658 0.3681 0.0437 Uiso 1.0 4 calc R
H37B H 0.5463 0.4997 0.2895 0.0437 Uiso 1.0 4 calc R
H37C H 0.5789 0.4073 0.3198 0.0437 Uiso 1.0 4 calc R
H44 H -0.3809 0.2110 0.2791 0.0271 Uiso 1.0 4 calc R
H46A H -0.2608 0.3483 0.1342 0.0346 Uiso 1.0 4 calc R
H46B H -0.3294 0.3898 0.1973 0.0346 Uiso 1.0 4 calc R
H46C H -0.3961 0.3143 0.1408 0.0346 Uiso 1.0 4 calc R
H47A H -0.1754 0.1468 0.4563 0.0388 Uiso 1.0 4 calc R
H47B H -0.0994 0.0895 0.4083 0.0388 Uiso 1.0 4 calc R
H47C H -0.2528 0.0854 0.3857 0.0388 Uiso 1.0 4 calc R

loop_
_atom_site_aniso_label
_atom_site_aniso_U_11
_atom_site_aniso_U_22
_atom_site_aniso_U_33
_atom_site_aniso_U_12
_atom_site_aniso_U_13
_atom_site_aniso_U_23
Au1 0.01246(8) 0.01252(9) 0.01378(9) 0.00049(6) 0.00154(6) -0.00110(7)
Au2 0.01500(9) 0.01347(9) 0.01265(9) -0.00028(7) 0.00280(6) -0.00141(7)
Pt1 0.01207(8) 0.01235(9) 0.01168(9) -0.00020(6) 0.00206(6) -0.00069(7)
N1 0.015(3) 0.014(3) 0.013(3) -0.0053(17) 0.0009(17) -0.0032(17)
N10 0.014(2) 0.013(2) 0.011(2) -0.0029(15) 0.0027(15) -0.0008(16)
N21 0.014(2) 0.016(2) 0.0147(19) -0.0007(15) 0.0016(15) 0.0006(16)
N22 0.0096(18) 0.023(2) 0.0066(18) 0.0005(15) -0.0002(14) -0.0013(15)
N31 0.016(2) 0.016(2) 0.018(2) 0.0015(16) 0.0056(16) -0.0012(16)
N32 0.016(2) 0.016(2) 0.0153(19) -0.0016(16) 0.0015(15) -0.0044(16)
N41 0.0123(19) 0.0132(19) 0.0125(18) -0.0005(15) 0.0008(14) -0.0003(15)
N42 0.016(2) 0.0135(19) 0.0149(19) -0.0004(15) 0.0025(15) -0.0024(16)
C2 0.021(3) 0.013(3) 0.022(3) -0.0028(19) 0.0026(19) -0.001(2)
C3 0.027(3) 0.019(3) 0.019(3) -0.006(2) 0.004(2) 0.004(2)
C4 0.020(3) 0.026(3) 0.014(3) -0.007(2) 0.0057(18) -0.000(2)
C5 0.022(3) 0.026(3) 0.013(3) -0.006(2) 0.0062(19) -0.009(2)
C6 0.016(3) 0.021(3) 0.022(3) -0.0030(19) 0.0037(19) -0.011(2)
C7 0.020(3) 0.009(3) 0.031(3) -0.0019(18) 0.005(2) -0.003(2)
C8 0.024(3) 0.012(3) 0.023(3) -0.0002(19) 0.006(2) 0.0074(19)
C9 0.019(3) 0.020(3) 0.017(3) -0.001(2) 0.0050(19) 0.002(2)
C11 0.012(2) 0.014(3) 0.017(3) -0.0050(17) 0.0044(17) -0.0048(18)
C12 0.010(2) 0.016(3) 0.010(2) -0.0063(17) -0.0026(16) -0.0028(18)
C13 0.011(3) 0.021(3) 0.015(3) -0.0069(18) 0.0007(17) -0.0041(19)
C14 0.012(3) 0.016(3) 0.021(3) -0.0062(18) 0.0034(18) -0.0065(19)
C10 0.014(2) 0.013(2) 0.011(2) -0.0029(15) 0.0027(15) -0.0008(16)
C1 0.015(3) 0.014(3) 0.013(3) -0.0053(17) 0.0009(17) -0.0032(17)
C23 0.022(3) 0.017(3) 0.011(3) 0.0050(19) 0.0028(18) 0.0024(19)
C24 0.018(3) 0.021(3) 0.023(3) 0.007(2) -0.0030(19) 0.005(2)
C25 0.012(3) 0.027(3) 0.015(3) 0.0058(19) -0.0023(18) 0.000(2)
C26 0.030(3) 0.017(3) 0.027(3) 0.008(2) 0.001(2) -0.002(2)
C27 0.019(3) 0.030(3) 0.032(3) -0.002(3) -0.005(2) 0.001(3)
C33 0.023(3) 0.019(3) 0.019(3) 0.003(2) 0.009(2) -0.001(2)
C34 0.023(3) 0.027(3) 0.024(3) 0.007(2) 0.014(2) 0.008(3)
C35 0.017(3) 0.022(3) 0.025(3) -0.0014(19) 0.010(2) 0.003(2)
C36 0.032(3) 0.035(3) 0.019(3) -0.008(3) 0.008(3) -0.001(3)
C37 0.022(3) 0.056(4) 0.032(3) -0.008(3) 0.009(3) 0.015(3)
C43 0.019(3) 0.014(3) 0.021(3) 0.0010(19) 0.0022(19) -0.005(2)
C44 0.013(3) 0.026(3) 0.029(3) 0.000(2) 0.005(2) 0.001(3)
C45 0.020(3) 0.020(3) 0.025(3) -0.003(2) 0.006(2) -0.001(2)
C46 0.020(3) 0.031(3) 0.030(3) 0.004(3) -0.001(2) 0.002(3)
C47 0.020(3) 0.033(4) 0.042(4) -0.003(3) 0.007(3) 0.015(3)

loop_
_atom_type_symbol
_atom_type_description
_atom_type_scat_dispersion_real
_atom_type_scat_dispersion_imag
_atom_type_scat_source
C C 0.0033 0.0016
;
International Tables for Crystallography
(1992, Vol. C, Tables 4.2.6.8 and 6.1.1.4)
;
H H 0.0000 0.0000
;
International Tables for Crystallography
(1992, Vol. C, Table 6.1.1.4)
;
Au Au -2.0133 8.8022
;
International Tables for Crystallography
(1992, Vol. C, Tables 4.2.6.8 and 6.1.1.4)
;
N N 0.0061 0.0033
;
International Tables for Crystallography
(1992, Vol. C, Tables 4.2.6.8 and 6.1.1.4)
;
Pt Pt -1.7033 8.3905
;
International Tables for Crystallography
(1992, Vol. C, Tables 4.2.6.8 and 6.1.1.4)
;

loop_
_geom_angle_atom_site_label_1
_geom_angle_atom_site_label_2
_geom_angle_atom_site_label_3
_geom_angle
_geom_angle_publ_flag
Au2 Au1 N22 109.94(11) yes
Au2 Au1 N41 65.90(10) yes
N22 Au1 N41 175.81(14) yes
Au1 Au2 N32 107.85(10) yes
Au1 Au2 N42 66.45(9) yes
N32 Au2 N42 174.28(13) yes
N1 Pt1 N21 91.32(15) yes
N1 Pt1 N31 174.24(15) yes
N1 Pt1 C10 82.52(15) yes
N10 Pt1 N21 173.80(14) yes
N10 Pt1 N31 91.73(14) yes
N10 Pt1 C1 82.52(15) yes
N21 Pt1 N31 94.42(14) yes
N21 Pt1 C10 173.80(14) yes
N21 Pt1 C1 91.32(15) yes
N31 Pt1 C10 91.73(14) yes
N31 Pt1 C1 174.24(15) yes
Pt1 N1 C2 130.7(4) yes
Pt1 N1 C12 112.1(3) yes
C2 N1 C12 117.2(4) yes
Pt1 N10 C9 129.9(3) yes
Pt1 N10 C11 113.1(3) yes
C9 N10 C11 116.9(4) yes
Pt1 N21 N22 119.9(3) yes
Pt1 N21 C25 131.1(3) yes
N22 N21 C25 108.3(4) yes
Au1 N22 N21 119.6(3) yes
Au1 N22 C23 131.6(3) yes
N21 N22 C23 108.7(4) yes
Pt1 N31 N32 120.6(3) yes
Pt1 N31 C35 130.8(3) yes
N32 N31 C35 108.4(4) yes
Au2 N32 N31 121.0(3) yes
Au2 N32 C33 130.1(3) yes
N31 N32 C33 108.8(4) yes
Au1 N41 N42 114.8(3) yes
Au1 N41 C45 137.0(3) yes
N42 N41 C45 108.1(4) yes
Au2 N42 N41 112.8(3) yes
Au2 N42 C43 138.7(3) yes
N41 N42 C43 108.5(4) yes
N1 C2 C3 120.9(5) yes
C3 C2 C1 120.9(5) yes
C2 C3 C4 121.6(4) yes
C3 C4 C13 119.3(5) yes
C6 C5 C13 122.7(5) yes
C5 C6 C14 120.9(5) yes
C8 C7 C14 119.6(5) yes
C7 C8 C9 119.8(4) yes
N10 C9 C8 122.9(5) yes
C8 C9 C10 122.9(5) yes
N10 C11 C12 115.4(4) yes
N10 C11 C14 122.5(4) yes
C12 C11 C14 122.1(4) yes
C12 C11 C10 115.4(4) yes
C14 C11 C10 122.5(4) yes
N1 C12 C11 116.8(4) yes
N1 C12 C13 122.8(4) yes
C11 C12 C13 120.3(4) yes
C11 C12 C1 116.8(4) yes
C13 C12 C1 122.8(4) yes
C4 C13 C5 125.0(5) yes
C4 C13 C12 118.1(4) yes
C5 C13 C12 116.9(4) yes
C6 C14 C7 124.6(4) yes
C6 C14 C11 117.2(4) yes
C7 C14 C11 118.3(5) yes
Pt1 C10 C9 129.9(3) yes
Pt1 C10 C11 113.1(3) yes
C9 C10 C11 116.9(4) yes
Pt1 C1 C2 130.7(4) yes
Pt1 C1 C12 112.1(3) yes
C2 C1 C12 117.2(4) yes
N22 C23 C24 107.3(4) yes
N22 C23 C26 121.2(4) yes
C24 C23 C26 131.5(4) yes
C23 C24 C25 106.7(4) yes
N21 C25 C24 108.9(4) yes
N21 C25 C27 123.2(4) yes
C24 C25 C27 127.8(4) yes
N32 C33 C34 107.7(4) yes
N32 C33 C36 120.7(4) yes
C34 C33 C36 131.6(5) yes
C33 C34 C35 106.5(5) yes
N31 C35 C34 108.5(4) yes
N31 C35 C37 122.1(4) yes
C34 C35 C37 129.2(5) yes
N42 C43 C44 108.7(4) yes
N42 C43 C46 120.6(4) yes
C44 C43 C46 130.8(4) yes
C43 C44 C45 106.4(4) yes
N41 C45 C44 108.4(4) yes
N41 C45 C47 120.6(4) yes
C44 C45 C47 131.1(5) yes
N1 C2 H2 119.519 no
C3 C2 H2 119.535 no
C1 C2 H2 119.519 no
C2 C3 H3 119.203 no
C4 C3 H3 119.229 no
C3 C4 H4 120.327 no
C13 C4 H4 120.331 no
C6 C5 H5 118.656 no
C13 C5 H5 118.653 no
C5 C6 H6 119.574 no
C14 C6 H6 119.558 no
C8 C7 H7 120.207 no
C14 C7 H7 120.208 no
C7 C8 H8 120.105 no
C9 C8 H8 120.100 no
N10 C9 H9 118.551 no
C8 C9 H9 118.557 no
C10 C9 H9 118.551 no
C23 C24 H24 126.647 no
C25 C24 H24 126.661 no
C23 C26 H26A 109.470 no
C23 C26 H26B 109.474 no
C23 C26 H26C 109.473 no
H26A C26 H26B 109.474 no
H26A C26 H26C 109.468 no
H26B C26 H26C 109.468 no
C25 C27 H27A 109.474 no
C25 C27 H27B 109.465 no
C25 C27 H27C 109.471 no
H27A C27 H27B 109.472 no
H27A C27 H27C 109.479 no
H27B C27 H27C 109.467 no
C33 C34 H34 126.741 no
C35 C34 H34 126.750 no
C33 C36 H36A 109.474 no
C33 C36 H36B 109.476 no
C33 C36 H36C 109.467 no
H36A C36 H36B 109.472 no
H36A C36 H36C 109.476 no
H36B C36 H36C 109.463 no
C35 C37 H37A 109.467 no
C35 C37 H37B 109.481 no
C35 C37 H37C 109.467 no
H37A C37 H37B 109.470 no
H37A C37 H37C 109.460 no
H37B C37 H37C 109.482 no
C43 C44 H44 126.811 no
C45 C44 H44 126.815 no
C43 C46 H46A 109.475 no
C43 C46 H46B 109.473 no
C43 C46 H46C 109.459 no
H46A C46 H46B 109.472 no
H46A C46 H46C 109.479 no
H46B C46 H46C 109.469 no
C45 C47 H47A 109.474 no
C45 C47 H47B 109.470 no
C45 C47 H47C 109.469 no
H47A C47 H47B 109.468 no
H47A C47 H47C 109.477 no
H47B C47 H47C 109.471 no

loop_
_geom_bond_atom_site_label_1
_geom_bond_atom_site_label_2
_geom_bond_distance
_geom_bond_publ_flag
Au1 Au2 2.9917(5) yes
Au1 N22 1.991(4) yes
Au1 N41 1.994(4) yes
Au2 N32 1.985(4) yes
Au2 N42 2.004(4) yes
Pt1 N1 2.005(4) yes
Pt1 N10 2.014(4) yes
Pt1 N21 2.042(4) yes
Pt1 N31 2.098(4) yes
Pt1 C10 2.014(4) yes
Pt1 C1 2.005(4) yes
N1 C2 1.374(6) yes
N1 C12 1.403(6) yes
N10 C9 1.347(6) yes
N10 C11 1.389(6) yes
N21 N22 1.368(5) yes
N21 C25 1.328(6) yes
N22 C23 1.363(6) yes
N31 N32 1.367(5) yes
N31 C35 1.329(7) yes
N32 C33 1.352(6) yes
N41 N42 1.377(5) yes
N41 C45 1.349(7) yes
N42 C43 1.342(6) yes
C2 C3 1.397(7) yes
C2 C1 1.374(6) yes
C3 C4 1.377(7) yes
C4 C13 1.397(6) yes
C5 C6 1.343(6) yes
C5 C13 1.446(7) yes
C6 C14 1.452(7) yes
C7 C8 1.368(7) yes
C7 C14 1.397(6) yes
C8 C9 1.387(7) yes
C9 C10 1.347(6) yes
C11 C12 1.422(6) yes
C11 C14 1.390(6) yes
C11 C10 1.389(6) yes
C12 C13 1.405(7) yes
C12 C1 1.403(6) yes
C23 C24 1.379(7) yes
C23 C26 1.499(7) yes
C24 C25 1.392(7) yes
C25 C27 1.489(7) yes
C33 C34 1.378(7) yes
C33 C36 1.485(6) yes
C34 C35 1.396(6) yes
C35 C37 1.487(6) yes
C43 C44 1.384(7) yes
C43 C46 1.506(6) yes
C44 C45 1.392(6) yes
C45 C47 1.489(7) yes
C2 H2 0.950 no
C3 H3 0.950 no
C4 H4 0.950 no
C5 H5 0.950 no
C6 H6 0.950 no
C7 H7 0.950 no
C8 H8 0.950 no
C9 H9 0.950 no
C24 H24 0.950 no
C26 H26A 0.980 no
C26 H26B 0.980 no
C26 H26C 0.980 no
C27 H27A 0.980 no
C27 H27B 0.980 no
C27 H27C 0.980 no
C34 H34 0.950 no
C36 H36A 0.980 no
C36 H36B 0.980 no
C36 H36C 0.980 no
C37 H37A 0.980 no
C37 H37B 0.980 no
C37 H37C 0.980 no
C44 H44 0.950 no
C46 H46A 0.980 no
C46 H46B 0.980 no
C46 H46C 0.980 no
C47 H47A 0.980 no
C47 H47B 0.980 no
C47 H47C 0.980 no

loop_
_geom_contact_atom_site_label_1
_geom_contact_atom_site_label_2
_geom_contact_distance
_geom_contact_publ_flag
_geom_contact_site_symmetry_2
Au1 Pt1 3.3712(6) no .
Au1 C26 3.468(5) no .
Au1 C47 3.567(6) no .
Au2 Pt1 3.4630(5) no .
Au2 C36 3.399(5) no .
Pt1 C27 3.503(5) no .
Pt1 C37 3.508(6) no .
N1 N22 3.536(6) no .
N1 C4 2.824(7) no .
N10 N32 3.592(5) no .
N10 C7 2.799(6) no .
N21 C2 3.112(6) no .
N22 C2 3.487(6) no .
N22 C1 3.536(6) no .
N31 C9 3.129(6) no .
N32 C9 3.495(6) no .
N32 C10 3.592(5) no .
C2 C13 2.793(7) no .
C2 C25 3.591(7) no .
C3 C12 2.734(6) no .
C4 C1 2.824(7) no .
C5 C11 2.777(7) no .
C6 C12 2.809(7) no .
C7 C10 2.799(6) no .
C8 C11 2.731(6) no .
C9 C14 2.747(7) no .
C13 C14 2.870(6) no .
N10 C6 3.535(6) no 3_566
N32 C3 3.558(6) no 4_554
N42 C6 3.391(6) no 3_566
N42 C8 3.480(6) no 2_545
C3 N32 3.558(6) no 4_555
C3 C33 3.564(7) no 4_555
C5 C7 3.480(6) no 3_566
C5 C8 3.474(7) no 3_566
C5 C9 3.554(7) no 3_566
C5 C14 3.574(6) no 3_566
C6 N10 3.535(6) no 3_566
C6 N42 3.391(6) no 3_566
C6 C11 3.290(6) no 3_566
C6 C14 3.518(6) no 3_566
C6 C10 3.535(6) no 3_566
C7 C5 3.480(6) no 3_566
C7 C12 3.568(7) no 3_566
C7 C13 3.261(6) no 3_566
C7 C27 3.453(6) no 3_666
C8 N42 3.480(6) no 2_555
C8 C5 3.474(7) no 3_566
C8 C13 3.557(7) no 3_566
C9 C5 3.554(7) no 3_566
C11 C6 3.290(6) no 3_566
C11 C14 3.574(7) no 3_566
C12 C7 3.568(7) no 3_566
C13 C7 3.261(6) no 3_566
C13 C8 3.557(7) no 3_566
C13 C37 3.411(7) no 3_666
C14 C5 3.574(6) no 3_566
C14 C6 3.518(6) no 3_566
C14 C11 3.574(7) no 3_566
C14 C14 3.534(6) no 3_566
C14 C27 3.575(7) no 3_666
C10 C6 3.535(6) no 3_566
C26 C46 3.597(7) no 2_545
C27 C7 3.453(6) no 3_666
C27 C14 3.575(7) no 3_666
C33 C3 3.564(7) no 4_554
C37 C13 3.411(7) no 3_666
C46 C26 3.597(7) no 2_555
Au1 H26A 2.9460 no .
Au1 H47B 3.1300 no .
Au2 H36A 2.9140 no .
Au2 H46A 3.1934 no .
Pt1 H2 3.2243 no .
Pt1 H9 3.1746 no .
Pt1 H27A 2.9817 no .
Pt1 H37A 3.0037 no .
N1 H3 3.2586 no .
N1 H27A 3.4646 no .
N10 H8 3.2480 no .
N10 H37A 3.5048 no .
N21 H2 2.6277 no .
N21 H24 3.1276 no .
N21 H27A 2.5753 no .
N21 H27B 2.9818 no .
N21 H27C 3.1840 no .
N22 H2 2.8745 no .
N22 H24 3.1286 no .
N22 H26A 2.5608 no .
N22 H26B 3.0168 no .
N22 H26C 3.1929 no .
N31 H9 2.6005 no .
N31 H34 3.1272 no .
N31 H37A 2.5647 no .
N31 H37B 3.1875 no .
N31 H37C 2.9475 no .
N32 H9 2.8460 no .
N32 H34 3.1238 no .
N32 H36A 2.5536 no .
N32 H36B 2.9400 no .
N32 H36C 3.1981 no .
N41 H44 3.1398 no .
N41 H47A 2.9042 no .
N41 H47B 2.5718 no .
N41 H47C 3.2142 no .
N42 H44 3.1318 no .
N42 H46A 2.5834 no .
N42 H46B 2.9160 no .
N42 H46C 3.2207 no .
C2 H4 3.2766 no .
C4 H2 3.2686 no .
C4 H5 2.7220 no .
C5 H4 2.7319 no .
C6 H7 2.7244 no .
C7 H6 2.7321 no .
C7 H9 3.2309 no .
C9 H7 3.2442 no .
C11 H6 3.2843 no .
C11 H7 3.2562 no .
C11 H9 3.1938 no .
C12 H2 3.2353 no .
C12 H4 3.2687 no .
C12 H5 3.2846 no .
C13 H3 3.2507 no .
C13 H6 3.3016 no .
C14 H5 3.2854 no .
C14 H8 3.2512 no .
C10 H8 3.2480 no .
C10 H37A 3.5048 no .
C1 H3 3.2586 no .
C1 H27A 3.4646 no .
C23 H2 3.3257 no .
C24 H2 3.3630 no .
C24 H26A 3.3542 no .
C24 H26B 2.9987 no .
C24 H26C 2.8339 no .
C24 H27A 3.3254 no .
C24 H27B 2.9869 no .
C24 H27C 2.7510 no .
C25 H2 2.9268 no .
C26 H24 2.9614 no .
C27 H24 2.9015 no .
C27 H37A 3.2880 no .
C27 H37C 3.0789 no .
C33 H9 3.4248 no .
C34 H9 3.5408 no .
C34 H36A 3.3250 no .
C34 H36B 3.0385 no .
C34 H36C 2.7857 no .
C34 H37A 3.3246 no .
C34 H37B 2.7558 no .
C34 H37C 3.0405 no .
C35 H9 3.0476 no .
C36 H34 2.9526 no .
C37 H27A 3.2156 no .
C37 H27B 3.1729 no .
C37 H34 2.9322 no .
C44 H46A 3.3366 no .
C44 H46B 3.0670 no .
C44 H46C 2.7887 no .
C44 H47A 3.0724 no .
C44 H47B 3.3267 no .
C44 H47C 2.7763 no .
C46 H44 2.9609 no .
C47 H44 2.9610 no .
H2 H3 2.3285 no .
H2 H27A 3.4547 no .
H3 H4 2.3203 no .
H4 H5 2.5897 no .
H5 H6 2.2677 no .
H6 H7 2.5937 no .
H7 H8 2.3222 no .
H8 H9 2.3176 no .
H9 H37A 3.4425 no .
H24 H26B 3.2199 no .
H24 H26C 2.9195 no .
H24 H27B 3.1922 no .
H24 H27C 2.7984 no .
H27A H37A 2.6673 no .
H27A H37C 2.9286 no .
H27B H37A 3.0963 no .
H27B H37C 2.4456 no .
H34 H36B 3.2979 no .
H34 H36C 2.8476 no .
H34 H37B 2.8043 no .
H34 H37C 3.2787 no .
H44 H46B 3.3370 no .
H44 H46C 2.8321 no .
H44 H47A 3.3512 no .
H44 H47C 2.8231 no .
Au1 H4 3.1287 no 4_554
Au1 H6 3.4724 no 3_566
Au1 H8 3.4553 no 2_545
Au1 H36B 2.9576 no 4_555
Au1 H36C 3.5255 no 4_555
Au2 H5 3.2030 no 3_566
Au2 H6 3.2091 no 3_566
Au2 H8 3.2878 no 2_545
N10 H6 3.4029 no 3_566
N21 H3 3.5373 no 4_554
N22 H3 3.5272 no 4_554
N22 H4 2.9385 no 4_554
N22 H36B 3.3528 no 4_555
N31 H3 3.0480 no 4_554
N32 H3 2.8615 no 4_554
N41 H6 2.7849 no 3_566
N41 H8 2.7232 no 2_545
N42 H5 3.2574 no 3_566
N42 H6 2.6874 no 3_566
N42 H8 2.5851 no 2_545
C2 H36B 3.0224 no 4_555
C2 H46C 3.5917 no 4_655
C3 H36B 3.3540 no 4_555
C3 H37B 3.5197 no 3_666
C3 H44 3.5458 no 4_655
C4 H7 3.4329 no 3_566
C4 H8 3.5550 no 3_566
C4 H26A 3.4971 no 4_555
C4 H37B 2.9927 no 3_666
C5 H37B 3.2877 no 3_666
C5 H37C 3.1729 no 3_666
C5 H46B 3.2339 no 3_566
C6 H27B 3.3994 no 3_666
C6 H37C 3.3731 no 3_666
C7 H27A 3.5508 no 3_666
C7 H27B 3.2885 no 3_666
C7 H27C 2.9763 no 3_666
C8 H5 3.4177 no 3_566
C8 H27C 3.1323 no 3_666
C9 H5 3.3239 no 3_566
C11 H6 3.3792 no 3_566
C11 H27A 3.5465 no 3_666
C11 H37A 3.5847 no 3_666
C12 H6 3.5450 no 3_566
C12 H7 3.4534 no 3_566
C12 H37A 3.3130 no 3_666
C12 H37B 3.3035 no 3_666
C13 H7 3.3143 no 3_566
C13 H37A 3.4992 no 3_666
C13 H37B 2.8590 no 3_666
C13 H37C 3.3466 no 3_666
C14 H27A 3.4824 no 3_666
C14 H27B 3.1845 no 3_666
C14 H27C 3.4763 no 3_666
C10 H6 3.4029 no 3_566
C23 H4 3.0792 no 4_554
C24 H26B 3.4397 no 3_656
C24 H44 3.5684 no 1_655
C24 H46A 3.4270 no 4_655
C24 H46C 3.1233 no 4_655
C24 H47A 3.4714 no 1_655
C24 H47C 3.3192 no 1_655
C25 H44 3.4476 no 1_655
C25 H46C 3.2496 no 4_655
C26 H4 3.0941 no 4_554
C26 H24 3.2764 no 3_656
C26 H34 3.5479 no 4_555
C26 H36C 3.2165 no 4_555
C26 H46A 3.2605 no 2_545
C26 H46B 3.1053 no 2_545
C27 H44 3.5684 no 1_655
C27 H46A 3.5925 no 4_655
C27 H46C 3.3547 no 4_655
C27 H47A 3.4783 no 1_655
C33 H2 3.3994 no 4_554
C33 H3 3.0090 no 4_554
C33 H47B 3.3801 no 2_555
C33 H47C 3.1050 no 2_555
C34 H2 3.4848 no 4_554
C34 H3 3.2922 no 4_554
C34 H26B 3.4265 no 4_554
C34 H46B 3.4898 no 1_655
C34 H46C 3.5254 no 1_655
C34 H47C 2.8087 no 2_555
C35 H3 3.3127 no 4_554
C35 H46B 3.4952 no 1_655
C36 H2 3.4875 no 4_554
C36 H26B 3.3936 no 4_554
C36 H47A 3.3304 no 4_554
C36 H47B 3.2449 no 2_555
C36 H47B 3.0930 no 4_554
C36 H47C 3.4363 no 2_555
C37 H46B 3.0661 no 1_655
C43 H5 3.4730 no 3_566
C43 H6 3.2659 no 3_566
C43 H8 3.0300 no 2_545
C43 H37C 3.3500 no 1_455
C44 H8 3.4068 no 2_545
C44 H27B 2.9577 no 1_455
C44 H37C 3.4377 no 1_455
C45 H6 3.3902 no 3_566
C45 H8 3.2283 no 2_545
C45 H9 3.4454 no 2_545
C45 H27B 3.2467 no 1_455
C46 H5 3.3708 no 3_566
C46 H24 3.3709 no 4_454
C46 H26A 3.5995 no 2_555
C46 H26C 2.9179 no 2_555
C46 H27C 3.0867 no 4_454
C46 H34 3.5677 no 1_455
C46 H37C 3.2135 no 1_455
C47 H24 3.1301 no 1_455
C47 H34 3.5974 no 2_545
C47 H36A 3.2076 no 4_555
C47 H36C 3.1843 no 2_545
H2 C33 3.3994 no 4_555
H2 C34 3.4848 no 4_555
H2 C36 3.4875 no 4_555
H2 H34 3.5016 no 4_555
H2 H36B 2.7885 no 4_555
H2 H46C 2.8874 no 4_655
H3 N21 3.5373 no 4_555
H3 N22 3.5272 no 4_555
H3 N31 3.0480 no 4_555
H3 N32 2.8615 no 4_555
H3 C33 3.0090 no 4_555
H3 C34 3.2922 no 4_555
H3 C35 3.3127 no 4_555
H3 H36B 3.3535 no 4_555
H3 H44 3.1661 no 4_655
H4 Au1 3.1287 no 4_555
H4 N22 2.9385 no 4_555
H4 C23 3.0792 no 4_555
H4 C26 3.0941 no 4_555
H4 H8 3.3401 no 3_566
H4 H26A 2.6180 no 4_555
H4 H26C 3.1636 no 4_555
H4 H37B 3.2633 no 3_666
H5 Au2 3.2030 no 3_566
H5 N42 3.2574 no 3_566
H5 C8 3.4177 no 3_566
H5 C9 3.3239 no 3_566
H5 C43 3.4730 no 3_566
H5 C46 3.3708 no 3_566
H5 H9 3.5783 no 3_566
H5 H26A 3.1562 no 4_555
H5 H37B 3.5295 no 3_666
H5 H37C 3.4630 no 3_666
H5 H46A 3.4622 no 3_566
H5 H46B 2.7756 no 3_566
H6 Au1 3.4724 no 3_566
H6 Au2 3.2091 no 3_566
H6 N10 3.4029 no 3_566
H6 N41 2.7849 no 3_566
H6 N42 2.6874 no 3_566
H6 C11 3.3792 no 3_566
H6 C12 3.5450 no 3_566
H6 C10 3.4029 no 3_566
H6 C43 3.2659 no 3_566
H6 C45 3.3902 no 3_566
H6 H27B 3.5099 no 3_666
H7 C4 3.4329 no 3_566
H7 C12 3.4534 no 3_566
H7 C13 3.3143 no 3_566
H7 H27B 3.4000 no 3_666
H7 H27C 3.0876 no 3_666
H7 H36B 3.3274 no 2_555
H7 H47A 3.3783 no 3_566
H8 Au1 3.4553 no 2_555
H8 Au2 3.2878 no 2_555
H8 N41 2.7232 no 2_555
H8 N42 2.5851 no 2_555
H8 C4 3.5550 no 3_566
H8 C43 3.0300 no 2_555
H8 C44 3.4068 no 2_555
H8 C45 3.2283 no 2_555
H8 H4 3.3401 no 3_566
H8 H27C 3.3351 no 3_666
H9 C45 3.4454 no 2_555
H9 H5 3.5783 no 3_566
H9 H47B 3.5321 no 2_555
H9 H47C 3.5109 no 2_555
H24 C26 3.2764 no 3_656
H24 C46 3.3709 no 4_655
H24 C47 3.1301 no 1_655
H24 H26B 2.6047 no 3_656
H24 H26C 3.0753 no 3_656
H24 H34 3.3459 no 2_645
H24 H46A 2.9067 no 4_655
H24 H46C 3.0325 no 4_655
H24 H47A 2.7738 no 1_655
H24 H47C 2.6409 no 1_655
H26A C4 3.4971 no 4_554
H26A C46 3.5995 no 2_545
H26A H4 2.6180 no 4_554
H26A H5 3.1562 no 4_554
H26A H36C 3.0572 no 4_555
H26A H46A 3.1845 no 2_545
H26A H46B 3.0993 no 2_545
H26B C24 3.4397 no 3_656
H26B C34 3.4265 no 4_555
H26B C36 3.3936 no 4_555
H26B H24 2.6047 no 3_656
H26B H26C 3.4967 no 3_656
H26B H34 2.7046 no 4_555
H26B H36B 3.5301 no 4_555
H26B H36C 2.6412 no 4_555
H26B H46A 3.2522 no 2_545
H26B H46B 3.5155 no 2_545
H26B H47A 3.5347 no 3_556
H26B H47C 3.2154 no 3_556
H26C C46 2.9179 no 2_545
H26C H4 3.1636 no 4_554
H26C H24 3.0753 no 3_656
H26C H26B 3.4967 no 3_656
H26C H34 2.8320 no 2_645
H26C H37B 3.3400 no 2_645
H26C H46A 2.8124 no 2_545
H26C H46B 2.3409 no 2_545
H26C H46C 3.1699 no 2_545
H27A C7 3.5508 no 3_666
H27A C11 3.5465 no 3_666
H27A C14 3.4824 no 3_666
H27B C6 3.3994 no 3_666
H27B C7 3.2885 no 3_666
H27B C14 3.1845 no 3_666
H27B C44 2.9577 no 1_655
H27B C45 3.2467 no 1_655
H27B H6 3.5099 no 3_666
H27B H7 3.4000 no 3_666
H27B H44 2.8460 no 1_655
H27B H47A 3.1543 no 1_655
H27C C7 2.9763 no 3_666
H27C C8 3.1323 no 3_666
H27C C14 3.4763 no 3_666
H27C C46 3.0867 no 4_655
H27C H7 3.0876 no 3_666
H27C H8 3.3351 no 3_666
H27C H46A 2.7304 no 4_655
H27C H46C 2.7107 no 4_655
H27C H47A 3.1038 no 1_655
H34 C26 3.5479 no 4_554
H34 C46 3.5677 no 1_655
H34 C47 3.5974 no 2_555
H34 H2 3.5016 no 4_554
H34 H24 3.3459 no 2_655
H34 H26B 2.7046 no 4_554
H34 H26C 2.8320 no 2_655
H34 H46B 3.0695 no 1_655
H34 H46C 3.1579 no 1_655
H34 H47C 2.6641 no 2_555
H36A C47 3.2076 no 4_554
H36A H36C 3.5013 no 3_565
H36A H47A 2.7069 no 4_554
H36A H47B 3.2202 no 2_555
H36A H47B 2.8158 no 4_554
H36B Au1 2.9576 no 4_554
H36B N22 3.3528 no 4_554
H36B C2 3.0224 no 4_554
H36B C3 3.3540 no 4_554
H36B H2 2.7885 no 4_554
H36B H3 3.3535 no 4_554
H36B H7 3.3274 no 2_545
H36B H26B 3.5301 no 4_554
H36B H47A 3.2720 no 4_554
H36B H47B 3.1139 no 4_554
H36C Au1 3.5255 no 4_554
H36C C26 3.2165 no 4_554
H36C C47 3.1843 no 2_555
H36C H26A 3.0572 no 4_554
H36C H26B 2.6412 no 4_554
H36C H36A 3.5013 no 3_565
H36C H36C 3.4675 no 3_565
H36C H47A 3.4445 no 2_555
H36C H47A 3.5240 no 4_554
H36C H47B 2.7358 no 2_555
H36C H47B 2.8314 no 4_554
H36C H47C 2.8966 no 2_555
H37A C11 3.5847 no 3_666
H37A C12 3.3130 no 3_666
H37A C13 3.4992 no 3_666
H37B C3 3.5197 no 3_666
H37B C4 2.9927 no 3_666
H37B C5 3.2877 no 3_666
H37B C12 3.3035 no 3_666
H37B C13 2.8590 no 3_666
H37B H4 3.2633 no 3_666
H37B H5 3.5295 no 3_666
H37B H26C 3.3400 no 2_655
H37B H46B 2.9253 no 1_655
H37C C5 3.1729 no 3_666
H37C C6 3.3731 no 3_666
H37C C13 3.3466 no 3_666
H37C C43 3.3500 no 1_655
H37C C44 3.4377 no 1_655
H37C C46 3.2135 no 1_655
H37C H5 3.4630 no 3_666
H37C H44 3.3326 no 1_655
H37C H46B 2.5276 no 1_655
H37C H46C 3.4352 no 1_655
H44 C3 3.5458 no 4_454
H44 C24 3.5684 no 1_455
H44 C25 3.4476 no 1_455
H44 C27 3.5684 no 1_455
H44 H3 3.1661 no 4_454
H44 H27B 2.8460 no 1_455
H44 H37C 3.3326 no 1_455
H46A C24 3.4270 no 4_454
H46A C26 3.2605 no 2_555
H46A C27 3.5925 no 4_454
H46A H5 3.4622 no 3_566
H46A H24 2.9067 no 4_454
H46A H26A 3.1845 no 2_555
H46A H26B 3.2522 no 2_555
H46A H26C 2.8124 no 2_555
H46A H27C 2.7304 no 4_454
H46A H47A 3.3526 no 4_554
H46B C5 3.2339 no 3_566
H46B C26 3.1053 no 2_555
H46B C34 3.4898 no 1_455
H46B C35 3.4952 no 1_455
H46B C37 3.0661 no 1_455
H46B H5 2.7756 no 3_566
H46B H26A 3.0993 no 2_555
H46B H26B 3.5155 no 2_555
H46B H26C 2.3409 no 2_555
H46B H34 3.0695 no 1_455
H46B H37B 2.9253 no 1_455
H46B H37C 2.5276 no 1_455
H46C C2 3.5917 no 4_454
H46C C24 3.1233 no 4_454
H46C C25 3.2496 no 4_454
H46C C27 3.3547 no 4_454
H46C C34 3.5254 no 1_455
H46C H2 2.8874 no 4_454
H46C H24 3.0325 no 4_454
H46C H26C 3.1699 no 2_555
H46C H27C 2.7107 no 4_454
H46C H34 3.1579 no 1_455
H46C H37C 3.4352 no 1_455
H47A C24 3.4714 no 1_455
H47A C27 3.4783 no 1_455
H47A C36 3.3304 no 4_555
H47A H7 3.3783 no 3_566
H47A H24 2.7738 no 1_455
H47A H26B 3.5347 no 3_556
H47A H27B 3.1543 no 1_455
H47A H27C 3.1038 no 1_455
H47A H36A 2.7069 no 4_555
H47A H36B 3.2720 no 4_555
H47A H36C 3.4445 no 2_545
H47A H36C 3.5240 no 4_555
H47A H46A 3.3526 no 4_555
H47B C33 3.3801 no 2_545
H47B C36 3.2449 no 2_545
H47B C36 3.0930 no 4_555
H47B H9 3.5321 no 2_545
H47B H36A 3.2202 no 2_545
H47B H36A 2.8158 no 4_555
H47B H36B 3.1139 no 4_555
H47B H36C 2.7358 no 2_545
H47B H36C 2.8314 no 4_555
H47C C24 3.3192 no 1_455
H47C C33 3.1050 no 2_545
H47C C34 2.8087 no 2_545
H47C C36 3.4363 no 2_545
H47C H9 3.5109 no 2_545
H47C H24 2.6409 no 1_455
H47C H26B 3.2154 no 3_556
H47C H34 2.6641 no 2_545
H47C H36C 2.8966 no 2_545

loop_
_geom_torsion_atom_site_label_1
_geom_torsion_atom_site_label_2
_geom_torsion_atom_site_label_3
_geom_torsion_atom_site_label_4
_geom_torsion
_geom_torsion_publ_flag
Au2 Au1 N22 N21 42.6(3) no
Au2 Au1 N22 C23 -140.9(3) no
N22 Au1 Au2 N32 -1.59(11) no
N22 Au1 Au2 N42 178.04(11) no
Au2 Au1 N41 N42 2.16(15) no
Au2 Au1 N41 C45 177.8(4) no
N41 Au1 Au2 N32 178.90(11) no
N41 Au1 Au2 N42 -1.47(11) no
Au1 Au2 N32 N31 -39.3(3) no
Au1 Au2 N32 C33 137.3(3) no
Au1 Au2 N42 N41 2.11(16) no
Au1 Au2 N42 C43 -177.4(4) no
N1 Pt1 N10 C9 -178.9(3) no
N1 Pt1 N10 C11 -0.2(2) no
N10 Pt1 N1 C2 -179.1(4) no
N10 Pt1 N1 C12 -0.2(3) no
N1 Pt1 N21 N22 82.9(3) no
N1 Pt1 N21 C25 -86.0(4) no
N21 Pt1 N1 C2 0.2(4) no
N21 Pt1 N1 C12 179.2(3) no
N1 Pt1 C10 C9 -178.9(3) no
N1 Pt1 C10 C11 -0.2(2) no
C10 Pt1 N1 C2 -179.1(4) no
C10 Pt1 N1 C12 -0.2(3) no
N10 Pt1 N31 N32 -81.7(3) no
N10 Pt1 N31 C35 93.3(3) no
N31 Pt1 N10 C9 1.4(3) no
N31 Pt1 N10 C11 -179.8(2) no
N10 Pt1 C1 C2 -179.1(4) no
N10 Pt1 C1 C12 -0.2(3) no
C1 Pt1 N10 C9 -178.9(3) no
C1 Pt1 N10 C11 -0.2(2) no
N21 Pt1 N31 N32 99.0(3) no
N21 Pt1 N31 C35 -86.1(3) no
N31 Pt1 N21 N22 -97.5(3) no
N31 Pt1 N21 C25 93.6(3) no
N21 Pt1 C1 C2 0.2(4) no
N21 Pt1 C1 C12 179.2(3) no
C1 Pt1 N21 N22 82.9(3) no
C1 Pt1 N21 C25 -86.0(4) no
N31 Pt1 C10 C9 1.4(3) no
N31 Pt1 C10 C11 -179.8(2) no
C10 Pt1 N31 N32 -81.7(3) no
C10 Pt1 N31 C35 93.3(3) no
C10 Pt1 C1 C2 -179.1(4) no
C10 Pt1 C1 C12 -0.2(3) no
C1 Pt1 C10 C9 -178.9(3) no
C1 Pt1 C10 C11 -0.2(2) no
Pt1 N1 C2 C3 -179.6(3) no
Pt1 N1 C12 C11 0.5(4) no
Pt1 N1 C12 C13 179.1(3) no
C2 N1 C12 C11 179.6(4) no
C2 N1 C12 C13 -1.8(6) no
C12 N1 C2 C3 1.5(6) no
Pt1 N10 C9 C8 177.2(3) no
Pt1 N10 C11 C12 0.4(4) no
Pt1 N10 C11 C14 -178.1(3) no
C9 N10 C11 C12 179.4(3) no
C9 N10 C11 C14 0.9(6) no
C11 N10 C9 C8 -1.5(6) no
Pt1 N21 N22 Au1 4.7(4) no
Pt1 N21 N22 C23 -172.64(19) no
Pt1 N21 C25 C24 171.5(3) no
Pt1 N21 C25 C27 -6.8(7) no
N22 N21 C25 C24 1.6(5) no
N22 N21 C25 C27 -176.6(4) no
C25 N21 N22 Au1 175.9(3) no
C25 N21 N22 C23 -1.4(4) no
Au1 N22 C23 C24 -176.2(3) no
Au1 N22 C23 C26 3.7(6) no
N21 N22 C23 C24 0.7(5) no
N21 N22 C23 C26 -179.4(3) no
Pt1 N31 N32 Au2 -5.1(4) no
Pt1 N31 N32 C33 177.54(19) no
Pt1 N31 C35 C34 -176.8(3) no
Pt1 N31 C35 C37 -0.3(7) no
N32 N31 C35 C34 -1.3(5) no
N32 N31 C35 C37 175.1(4) no
C35 N31 N32 Au2 178.9(3) no
C35 N31 N32 C33 1.5(5) no
Au2 N32 C33 C34 -178.1(3) no
Au2 N32 C33 C36 2.9(6) no
N31 N32 C33 C34 -1.1(5) no
N31 N32 C33 C36 179.9(3) no
Au1 N41 N42 Au2 -3.2(4) no
Au1 N41 N42 C43 176.45(19) no
Au1 N41 C45 C44 -175.4(3) no
Au1 N41 C45 C47 4.3(7) no
N42 N41 C45 C44 0.4(5) no
N42 N41 C45 C47 -179.9(4) no
C45 N41 N42 Au2 179.9(3) no
C45 N41 N42 C43 -0.4(4) no
Au2 N42 C43 C44 179.8(3) no
Au2 N42 C43 C46 -1.3(7) no
N41 N42 C43 C44 0.3(5) no
N41 N42 C43 C46 179.2(3) no
N1 C2 C3 C4 -0.5(7) no
C3 C2 C1 Pt1 -179.6(4) no
C3 C2 C1 C12 1.5(6) no
C1 C2 C3 C4 -0.5(7) no
C2 C3 C4 C13 -0.2(7) no
C3 C4 C13 C5 179.5(4) no
C3 C4 C13 C12 -0.1(6) no
C6 C5 C13 C4 -178.7(4) no
C6 C5 C13 C12 0.9(6) no
C13 C5 C6 C14 -1.3(7) no
C5 C6 C14 C7 179.0(4) no
C5 C6 C14 C11 0.6(6) no
C8 C7 C14 C6 -179.3(4) no
C8 C7 C14 C11 -0.9(6) no
C14 C7 C8 C9 0.3(6) no
C7 C8 C9 N10 1.0(7) no
C7 C8 C9 C10 1.0(7) no
C8 C9 C10 Pt1 177.2(3) no
C8 C9 C10 C11 -1.5(6) no
N10 C11 C12 N1 -0.6(5) no
N10 C11 C12 C13 -179.3(3) no
N10 C11 C12 C1 -0.6(5) no
N10 C11 C14 C6 178.8(3) no
N10 C11 C14 C7 0.3(6) no
C12 C11 C14 C6 0.4(6) no
C12 C11 C14 C7 -178.1(4) no
C14 C11 C12 N1 177.9(4) no
C14 C11 C12 C13 -0.7(6) no
C14 C11 C12 C1 177.9(4) no
C12 C11 C10 Pt1 0.4(5) no
C12 C11 C10 C9 179.4(3) no
C10 C11 C12 N1 -0.6(5) no
C10 C11 C12 C13 -179.3(3) no
C10 C11 C12 C1 -0.6(5) no
C14 C11 C10 Pt1 -178.1(3) no
C14 C11 C10 C9 0.9(6) no
C10 C11 C14 C6 178.8(3) no
C10 C11 C14 C7 0.3(6) no
N1 C12 C13 C4 1.1(6) no
N1 C12 C13 C5 -178.5(4) no
C11 C12 C13 C4 179.7(4) no
C11 C12 C13 C5 0.1(6) no
C11 C12 C1 Pt1 0.5(5) no
C11 C12 C1 C2 179.6(3) no
C13 C12 C1 Pt1 179.1(3) no
C13 C12 C1 C2 -1.8(6) no
C1 C12 C13 C4 1.1(6) no
C1 C12 C13 C5 -178.5(4) no
N22 C23 C24 C25 0.3(5) no
C26 C23 C24 C25 -179.6(5) no
C23 C24 C25 N21 -1.2(5) no
C23 C24 C25 C27 176.9(4) no
N32 C33 C34 C35 0.3(5) no
C36 C33 C34 C35 179.1(5) no
C33 C34 C35 N31 0.7(5) no
C33 C34 C35 C37 -175.5(4) no
N42 C43 C44 C45 -0.0(5) no
C46 C43 C44 C45 -178.8(4) no
C43 C44 C45 N41 -0.2(5) no
C43 C44 C45 C47 -179.9(4) no
